data_1011041
loop_
_publ_author_name
'Anspach, H'

_publ_section_title 'Die Struktur des Mn-Leonit'
_journal_coden_ASTM ZEKGAX
_journal_name_full
;
Zeitschrift fuer Kristallographie, Kristallgeometrie, Kristallphysik,
Kristallchemie (-144,1977)
;
_journal_page_first 39
_journal_page_last 77
_journal_volume 101
_journal_year 1939
_chemical_compound_source 'containing) - synthetic from solution'
_chemical_formula_structural 'K2 Mn (S O4)2 (H2 O)4'
_chemical_formula_sum 'H8 K2 Mn O12 S2'
_chemical_name_mineral 'Leonite (Mn)'
_chemical_name_systematic 'Dipotassium manganese sulfate tetrahydrate'
_space_group_IT_number 12
_symmetry_cell_setting monoclinic
_symmetry_Int_Tables_number 12
_symmetry_space_group_name_Hall '-C 2y'
_symmetry_space_group_name_H-M 'C 1 2/m 1'
_cell_angle_alpha 90
_cell_angle_beta 85
_cell_angle_gamma 90
_cell_formula_units_Z 4
_cell_length_a 11.986
_cell_length_b 9.57
_cell_length_c 9.95
_cell_volume 1137.0
_exptl_crystal_density_meas 2.31(0)
_cod_database_code 1011041

loop_
_symmetry_equiv_pos_as_xyz
x,y,z
x,-y,z
-x,-y,-z
-x,y,-z
1/2+x,1/2+y,z
1/2+x,1/2-y,z
1/2-x,1/2-y,-z
1/2-x,1/2+y,-z

loop_
_atom_site_label
_atom_site_type_symbol
_atom_site_symmetry_multiplicity
_atom_site_Wyckoff_symbol
_atom_site_fract_x
_atom_site_fract_y
_atom_site_fract_z
_atom_site_occupancy
_atom_site_attached_hydrogens
_atom_site_calc_flag
Mn1 Mn2+ 2 a 0. 0. 0. 1. 0 d
Mn2 Mn2+ 2 d 0. 0.5 0.5 1. 0 d
K1 K1+ 4 i 0.306 0. 0.075 1. 0 d
K2 K1+ 4 i 0.18 0. 0.6 1. 0 d
S1 S6+ 8 j 0.166 0.25 0.25 1. 0 d
O1 O2- 8 j 0.166 0.34 0.125 1. 0 d
O2 O2- 8 j 0.166 0.34 0.375 1. 0 d
O3 O2- 8 j 0.063 0.16 0.27 1. 0 d
O4 O2- 8 j 0.284 0.16 0.25 1. 0 d
O5 O2- 8 j 0.104 0.2 -0.028 1. 2 d
O6 O2- 8 j 0.415 0.2 0.445 1. 2 d

loop_
_atom_type_symbol
_atom_type_oxidation_number
Mn2+ 2.000
K1+ 1.000
S6+ 6.000
O2- -2.000
H1+ 1.000
